data_2219331
loop_
_publ_author_name
'Fun, Hoong-Kun'
'Mirkhani, Valiollah'
'Vartooni, Akbar Rostami'

_publ_section_title
;
 <i>N</i>,<i>N</i>'-Bis(3-methoxybenzylidene)ethane-1,2-diamine
;
_journal_coeditor_code FL2216
_journal_issue 9
_journal_name_full 'Acta Crystallographica Section E'
_journal_page_first o1803
_journal_page_last o1804
_journal_paper_doi 10.1107/S1600536808026652
_journal_volume 64
_journal_year 2008
_chemical_formula_iupac 'C18 H20 N2 O2'
_chemical_formula_moiety 'C18 H20 N2 O2'
_chemical_formula_sum 'C18 H20 N2 O2'
_chemical_formula_weight 296.36
_chemical_name_systematic
;
<i>N</i>,<i>N</i>'-Bis(3-methoxybenzylidene)ethane-1,2-diamine
;
_space_group_IT_number 15
_symmetry_cell_setting monoclinic
_symmetry_space_group_name_Hall '-C 2yc'
_symmetry_space_group_name_H-M 'C 1 2/c 1'
_atom_sites_solution_hydrogens geom
_atom_sites_solution_primary direct
_atom_sites_solution_secondary difmap
_audit_creation_method SHELXL-97
_cell_angle_alpha 90.00
_cell_angle_beta 100.2350(10)
_cell_angle_gamma 90.00
_cell_formula_units_Z 4
_cell_length_a 22.7076(3)
_cell_length_b 6.03740(10)
_cell_length_c 11.6789(2)
_cell_measurement_reflns_used 3509
_cell_measurement_temperature 100.00(10)
_cell_measurement_theta_max 33.88
_cell_measurement_theta_min 3.55
_cell_volume 1575.64(4)
_computing_cell_refinement 'APEX2 (Bruker, 2005)'
_computing_data_collection 'APEX2 (Bruker, 2005)'
_computing_data_reduction 'SAINT (Bruker, 2005)'
_computing_molecular_graphics 'SHELXTL (Sheldrick, 2008)'
_computing_publication_material
;
SHELXTL (Sheldrick, 2008) and PLATON (Spek, 2003)
;
_computing_structure_refinement 'SHELXTL (Sheldrick, 2008)'
_computing_structure_solution 'SHELXTL (Sheldrick, 2008)'
_diffrn_ambient_temperature 100.00(10)
_diffrn_measured_fraction_theta_full 0.993
_diffrn_measured_fraction_theta_max 0.993
_diffrn_measurement_device_type
;
Bruker SMART APEXII CCD area-detector
;
_diffrn_measurement_method '\f and \w'
_diffrn_radiation_monochromator graphite
_diffrn_radiation_source 'fine-focus sealed tube'
_diffrn_radiation_type MoK\a
_diffrn_radiation_wavelength 0.71073
_diffrn_reflns_av_R_equivalents 0.0288
_diffrn_reflns_av_sigmaI/netI 0.0235
_diffrn_reflns_limit_h_max 31
_diffrn_reflns_limit_h_min -31
_diffrn_reflns_limit_k_max 8
_diffrn_reflns_limit_k_min -8
_diffrn_reflns_limit_l_max 16
_diffrn_reflns_limit_l_min -14
_diffrn_reflns_number 11683
_diffrn_reflns_theta_full 30.00
_diffrn_reflns_theta_max 30.00
_diffrn_reflns_theta_min 3.50
_diffrn_standards_number 0
_exptl_absorpt_coefficient_mu 0.082
_exptl_absorpt_correction_T_max 0.9821
_exptl_absorpt_correction_T_min 0.8859
_exptl_absorpt_correction_type multi-scan
_exptl_absorpt_process_details '(<i>SADABS</i>; Bruker, 2005)'
_exptl_crystal_colour colourless
_exptl_crystal_density_diffrn 1.249
_exptl_crystal_density_method 'not measured'
_exptl_crystal_description block
_exptl_crystal_F_000 632
_exptl_crystal_size_max 0.49
_exptl_crystal_size_mid 0.33
_exptl_crystal_size_min 0.22
_refine_diff_density_max 0.353
_refine_diff_density_min -0.211
_refine_ls_extinction_method none
_refine_ls_goodness_of_fit_ref 1.105
_refine_ls_hydrogen_treatment mixed
_refine_ls_matrix_type full
_refine_ls_number_parameters 113
_refine_ls_number_reflns 2298
_refine_ls_number_restraints 0
_refine_ls_restrained_S_all 1.105
_refine_ls_R_factor_all 0.0510
_refine_ls_R_factor_gt 0.0409
_refine_ls_shift/su_max 0.000
_refine_ls_shift/su_mean 0.000
_refine_ls_structure_factor_coef Fsqd
_refine_ls_weighting_details 'calc w=1/[\s^2^(Fo^2^)+(0.0467P)^2^+0.7792P] where P=(Fo^2^+2Fc^2^)/3'
_refine_ls_weighting_scheme calc
_refine_ls_wR_factor_gt 0.1020
_refine_ls_wR_factor_ref 0.1082
_reflns_number_gt 1879
_reflns_number_total 2298
_reflns_threshold_expression I>2\s(I)
_cod_data_source_file fl2216.cif
_cod_data_source_block I
_cod_depositor_comments
;
The following automatic conversions were performed:
'_symmetry_cell_setting' value 'Monoclinic' changed to 'monoclinic'
according to '/home/saulius/struct/CIF-dictionaries/cif_core.dic'
dictionary named 'cif_core.dic' version 2.4.1 from 2010-06-29.

Automatic conversion script
Id: cif_fix_enum 1527 2010-12-29 10:47:43Z saulius 

The following automatic conversions were performed:

'_symmetry_cell_setting' value 'Monoclinic' changed to 'monoclinic'
according to /home/saulius/struct/CIF-dictionaries/cif_core.dic
dictionary named 'cif_core.dic' version 2.4.1 from 2010-06-29.

Automatic conversion script
Id: cif_fix_values 1715 2011-07-08 13:25:40Z adriana 
;
_cod_original_sg_symbol_H-M 'C 2/c'
_cod_database_code 2219331
_cod_database_fobs_code 2219331

loop_
_symmetry_equiv_pos_as_xyz
'x, y, z'
'-x, y, -z+1/2'
'x+1/2, y+1/2, z'
'-x+1/2, y+1/2, -z+1/2'
'-x, -y, -z'
'x, -y, z-1/2'
'-x+1/2, -y+1/2, -z'
'x+1/2, -y+1/2, z-1/2'

loop_
_atom_site_type_symbol
_atom_site_label
_atom_site_fract_x
_atom_site_fract_y
_atom_site_fract_z
_atom_site_U_iso_or_equiv
_atom_site_adp_type
_atom_site_calc_flag
_atom_site_refinement_flags
_atom_site_occupancy
O O1 0.29856(3) 0.12810(12) 0.16829(6) 0.02029(18) Uani d . 1
N N1 0.44163(4) 0.77578(14) 0.17093(8) 0.0197(2) Uani d . 1
C C1 0.36408(4) 0.39310(16) 0.11788(8) 0.0166(2) Uani d . 1
H H1A 0.3629 0.4625 0.1885 0.020 Uiso calc R 1
C C2 0.33032(4) 0.20304(16) 0.08715(8) 0.0167(2) Uani d . 1
C C3 0.33099(4) 0.10022(17) -0.01966(9) 0.0196(2) Uani d . 1
H H3A 0.3080 -0.0257 -0.0407 0.024 Uiso calc R 1
C C4 0.36637(4) 0.18805(18) -0.09415(9) 0.0216(2) Uani d . 1
H H4A 0.3671 0.1197 -0.1653 0.026 Uiso calc R 1
C C5 0.40051(4) 0.37574(18) -0.06388(9) 0.0203(2) Uani d . 1
H H5A 0.4240 0.4328 -0.1145 0.024 Uiso calc R 1
C C6 0.39970(4) 0.47980(17) 0.04289(8) 0.0172(2) Uani d . 1
C C7 0.43794(4) 0.67504(17) 0.07480(9) 0.0184(2) Uani d . 1
C C8 0.48159(5) 0.96685(17) 0.18898(10) 0.0215(2) Uani d . 1
C C9 0.26352(5) -0.06749(17) 0.14119(10) 0.0225(2) Uani d . 1
H H9A 0.2443 -0.1047 0.2055 0.034 Uiso calc R 1
H H9B 0.2890 -0.1874 0.1267 0.034 Uiso calc R 1
H H9C 0.2337 -0.0419 0.0731 0.034 Uiso calc R 1
H H7A 0.4614(6) 0.722(2) 0.0143(11) 0.027(3) Uiso d . 1
H H8B 0.4562(6) 1.100(2) 0.1792(11) 0.025(3) Uiso d . 1
H H8A 0.5085(6) 0.971(2) 0.1293(12) 0.026(3) Uiso d . 1

loop_
_atom_site_aniso_label
_atom_site_aniso_U_11
_atom_site_aniso_U_22
_atom_site_aniso_U_33
_atom_site_aniso_U_12
_atom_site_aniso_U_13
_atom_site_aniso_U_23
O1 0.0226(4) 0.0197(4) 0.0195(4) -0.0036(3) 0.0063(3) -0.0004(3)
N1 0.0174(4) 0.0181(4) 0.0228(4) -0.0004(3) 0.0018(3) 0.0020(3)
C1 0.0170(4) 0.0178(4) 0.0144(4) 0.0026(3) 0.0015(3) -0.0002(3)
C2 0.0152(4) 0.0179(4) 0.0167(5) 0.0027(3) 0.0020(3) 0.0019(3)
C3 0.0190(5) 0.0191(5) 0.0196(5) 0.0007(4) 0.0006(4) -0.0027(4)
C4 0.0202(5) 0.0281(5) 0.0157(5) 0.0031(4) 0.0014(4) -0.0039(4)
C5 0.0177(5) 0.0271(5) 0.0161(5) 0.0012(4) 0.0031(4) 0.0016(4)
C6 0.0153(4) 0.0192(5) 0.0163(4) 0.0022(3) 0.0003(3) 0.0022(4)
C7 0.0164(4) 0.0197(5) 0.0189(5) 0.0008(4) 0.0026(4) 0.0056(4)
C8 0.0186(5) 0.0162(5) 0.0291(6) -0.0010(4) 0.0027(4) 0.0027(4)
C9 0.0226(5) 0.0189(5) 0.0255(5) -0.0033(4) 0.0025(4) 0.0019(4)

loop_
_atom_type_symbol
_atom_type_description
_atom_type_scat_dispersion_real
_atom_type_scat_dispersion_imag
_atom_type_scat_source
C C 0.0033 0.0016 'International Tables Vol C Tables 4.2.6.8 and 6.1.1.4'
H H 0.0000 0.0000 'International Tables Vol C Tables 4.2.6.8 and 6.1.1.4'
N N 0.0061 0.0033 'International Tables Vol C Tables 4.2.6.8 and 6.1.1.4'
O O 0.0106 0.0060 'International Tables Vol C Tables 4.2.6.8 and 6.1.1.4'

loop_
_geom_angle_atom_site_label_1
_geom_angle_atom_site_label_2
_geom_angle_atom_site_label_3
_geom_angle_site_symmetry_1
_geom_angle_site_symmetry_3
_geom_angle
C2 O1 C9 . . 117.53(8)
C7 N1 C8 . . 116.68(9)
C2 C1 C6 . . 120.12(9)
C2 C1 H1A . . 119.9
C6 C1 H1A . . 119.9
O1 C2 C1 . . 115.39(8)
O1 C2 C3 . . 124.31(9)
C1 C2 C3 . . 120.29(9)
C4 C3 C2 . . 119.28(9)
C4 C3 H3A . . 120.4
C2 C3 H3A . . 120.4
C5 C4 C3 . . 120.84(9)
C5 C4 H4A . . 119.6
C3 C4 H4A . . 119.6
C4 C5 C6 . . 120.01(9)
C4 C5 H5A . . 120.0
C6 C5 H5A . . 120.0
C1 C6 C5 . . 119.46(9)
C1 C6 C7 . . 121.54(9)
C5 C6 C7 . . 118.98(9)
N1 C7 C6 . . 123.50(9)
N1 C7 H7A . . 122.1(8)
C6 C7 H7A . . 114.4(8)
N1 C8 C8 . 2_655 111.10(7)
N1 C8 H8B . . 106.9(8)
C8 C8 H8B 2_655 . 108.8(8)
N1 C8 H8A . . 111.0(8)
C8 C8 H8A 2_655 . 110.5(7)
H8B C8 H8A . . 108.3(11)
O1 C9 H9A . . 109.5
O1 C9 H9B . . 109.5
H9A C9 H9B . . 109.5
O1 C9 H9C . . 109.5
H9A C9 H9C . . 109.5
H9B C9 H9C . . 109.5

loop_
_geom_bond_atom_site_label_1
_geom_bond_atom_site_label_2
_geom_bond_site_symmetry_2
_geom_bond_distance
O1 C2 . 1.3659(12)
O1 C9 . 1.4277(12)
N1 C7 . 1.2665(14)
N1 C8 . 1.4597(13)
C1 C2 . 1.3912(14)
C1 C6 . 1.3954(13)
C1 H1A . 0.9300
C2 C3 . 1.3958(14)
C3 C4 . 1.3899(14)
C3 H3A . 0.9300
C4 C5 . 1.3830(15)
C4 H4A . 0.9300
C5 C6 . 1.3993(14)
C5 H5A . 0.9300
C6 C7 . 1.4723(14)
C7 H7A . 0.999(13)
C8 C8 2_655 1.519(2)
C8 H8B . 0.984(13)
C8 H8A . 1.005(13)
C9 H9A . 0.9600
C9 H9B . 0.9600
C9 H9C . 0.9600

loop_
_geom_hbond_atom_site_label_D
_geom_hbond_atom_site_label_H
_geom_hbond_atom_site_label_A
_geom_hbond_site_symmetry_A
_geom_hbond_distance_DH
_geom_hbond_distance_HA
_geom_hbond_distance_DA
_geom_hbond_angle_DHA
_geom_hbond_publ_flag
C9 H9A O1 4_545 0.9600 2.5000 3.3809(13) 153.00 y
C8 H8B Cg1 1_565 0.984(13) 2.822(13) 3.6221(12) 138.9(9) y
C9 H9C Cg1 7_555 0.9600 2.7500 3.5636(12) 143.00 y

loop_
_geom_torsion_atom_site_label_1
_geom_torsion_atom_site_label_2
_geom_torsion_atom_site_label_3
_geom_torsion_atom_site_label_4
_geom_torsion_site_symmetry_4
_geom_torsion
C9 O1 C2 C1 . -179.56(8)
C9 O1 C2 C3 . -0.45(14)
C6 C1 C2 O1 . 177.98(8)
C6 C1 C2 C3 . -1.17(14)
O1 C2 C3 C4 . -178.19(9)
C1 C2 C3 C4 . 0.88(15)
C2 C3 C4 C5 . -0.27(15)
C3 C4 C5 C6 . -0.04(15)
C2 C1 C6 C5 . 0.84(14)
C2 C1 C6 C7 . -177.36(8)
C4 C5 C6 C1 . -0.24(15)
C4 C5 C6 C7 . 178.01(9)
C8 N1 C7 C6 . -179.92(9)
C1 C6 C7 N1 . 0.51(15)
C5 C6 C7 N1 . -177.70(10)
C7 N1 C8 C8 2_655 -136.92(11)
